data_1522501
loop_
_publ_author_name
'McMasters, O.D.'
'Gschneidner, K.A.jr.'

_publ_section_title
;
 The lutetium-lead system
;
_journal_name_full 'Journal of the Less-Common Metals'
_journal_page_first 337
_journal_page_last 344
_journal_volume 19
_journal_year 1969
_chemical_formula_sum 'Lu Pb2'
_space_group_IT_number 139
_symmetry_space_group_name_Hall '-I 4 2'
_symmetry_space_group_name_H-M 'I 4/m m m'
_cell_angle_alpha 90
_cell_angle_beta 90
_cell_angle_gamma 90
_cell_formula_units_Z 2
_cell_length_a 3.7061
_cell_length_b 3.7061
_cell_length_c 13.12
_cell_volume 180.206
_citation_journal_id_ASTM JCOMAH
_cod_data_source_file McMasters_JCOMAH_1969_1033.cif
_cod_data_source_block Lu1Pb2
_cod_original_cell_volume 180.2055
_cod_original_formula_sum 'Lu1 Pb2'
_cod_database_code 1522501

loop_
_symmetry_equiv_pos_as_xyz
x,y,z
-y,x,z
-x,-y,z
y,-x,z
x,-y,-z
y,x,-z
-x,y,-z
-y,-x,-z
-x,-y,-z
y,-x,-z
x,y,-z
-y,x,-z
-x,y,z
-y,-x,z
x,-y,z
y,x,z
x+1/2,y+1/2,z+1/2
-y+1/2,x+1/2,z+1/2
-x+1/2,-y+1/2,z+1/2
y+1/2,-x+1/2,z+1/2
x+1/2,-y+1/2,-z+1/2
y+1/2,x+1/2,-z+1/2
-x+1/2,y+1/2,-z+1/2
-y+1/2,-x+1/2,-z+1/2
-x+1/2,-y+1/2,-z+1/2
y+1/2,-x+1/2,-z+1/2
x+1/2,y+1/2,-z+1/2
-y+1/2,x+1/2,-z+1/2
-x+1/2,y+1/2,z+1/2
-y+1/2,-x+1/2,z+1/2
x+1/2,-y+1/2,z+1/2
y+1/2,x+1/2,z+1/2

loop_
_atom_site_label
_atom_site_type_symbol
_atom_site_fract_x
_atom_site_fract_y
_atom_site_fract_z
_atom_site_occupancy
_atom_site_U_iso_or_equiv
Lu1 Lu 0 0 0 1 0.0
Pb1 Pb 0 0 0.333 1 0.0
